data_4342730
loop_
_publ_author_name
'W\'ojcik, Katarzyna'
'Preda, Ana Maria'
'Mertens, Lutz'
'Ecorchard, Petra'
'R\"uffer, Tobias'
'Lang, Heinrich'
'Mehring, Michael'

_publ_section_title
;
 Iron-bismuth halido compounds: molecules, clusters, and polymers.
;
_journal_issue 8
_journal_name_full 'Inorganic chemistry'
_journal_page_first 3905
_journal_page_last 3912
_journal_paper_doi 10.1021/acs.inorgchem.5b00088
_journal_volume 54
_journal_year 2015
_chemical_formula_moiety 'C24 H30 Bi6 Br22 Fe2 O4, 2(C24 H30 Br Fe2 O4), C H2 Cl2'
_chemical_formula_sum 'C73 H92 Bi6 Br24 Cl2 Fe6 O12'
_chemical_formula_weight 4739.18
_chemical_name_systematic
;
 ?
;
_space_group_crystal_system monoclinic
_space_group_IT_number 15
_space_group_name_Hall '-I 2ya'
_space_group_name_H-M_alt 'I 1 2/a 1'
_symmetry_space_group_name_Hall '-I 2ya'
_symmetry_space_group_name_H-M 'I 1 2/a 1'
_atom_sites_solution_hydrogens geom
_audit_creation_method SHELXL-2013
_cell_angle_alpha 90
_cell_angle_beta 106.750(3)
_cell_angle_gamma 90
_cell_formula_units_Z 4
_cell_length_a 28.3992(10)
_cell_length_b 10.9024(3)
_cell_length_c 40.7714(6)
_cell_measurement_reflns_used 12924
_cell_measurement_temperature 100
_cell_measurement_theta_max 61.9999
_cell_measurement_theta_min 3.3873
_cell_volume 12088.0(6)
_computing_cell_refinement
;
CrysAlis RED, Oxford Diffraction Ltd.,
Version 1.171.32.37 (release 24-10-2008 CrysAlis171 .NET)
(compiled Oct 24 2008,09:44:38)
;
_computing_data_collection
;
CrysAlis CCD, Oxford Diffraction Ltd.,
Version 1.171.32.37 (release 24-10-2008 CrysAlis171 .NET)
(compiled Oct 24 2008,09:44:38)
;
_computing_data_reduction
;
CrysAlis RED, Oxford Diffraction Ltd.,
Version 1.171.32.37 (release 24-10-2008 CrysAlis171 .NET)
(compiled Oct 24 2008,09:44:38)
;
_computing_structure_refinement 'SHELXL-97 (Sheldrick, 1997)'
_computing_structure_solution 'SHELXS-97 (Sheldrick, 1997)'
_diffrn_ambient_temperature 100
_diffrn_measured_fraction_theta_full 0.992
_diffrn_measured_fraction_theta_max 0.992
_diffrn_measurement_device_type 'oxford gemini s'
_diffrn_measurement_method '\w scans'
_diffrn_radiation_type CuK\a
_diffrn_radiation_wavelength 1.54184
_diffrn_reflns_av_R_equivalents 0.0537
_diffrn_reflns_av_unetI/netI 0.0548
_diffrn_reflns_Laue_measured_fraction_full 0.992
_diffrn_reflns_Laue_measured_fraction_max 0.992
_diffrn_reflns_limit_h_max 32
_diffrn_reflns_limit_h_min -30
_diffrn_reflns_limit_k_max 12
_diffrn_reflns_limit_k_min -12
_diffrn_reflns_limit_l_max 47
_diffrn_reflns_limit_l_min -47
_diffrn_reflns_number 31412
_diffrn_reflns_point_group_measured_fraction_full 0.992
_diffrn_reflns_point_group_measured_fraction_max 0.992
_diffrn_reflns_theta_full 63.050
_diffrn_reflns_theta_max 63.048
_diffrn_reflns_theta_min 4.210
_exptl_absorpt_coefficient_mu 32.421
_exptl_absorpt_correction_T_max 1.00000
_exptl_absorpt_correction_T_min 0.01834
_exptl_absorpt_correction_type multi-scan
_exptl_absorpt_process_details
;
CrysAlisPro, Agilent Technologies,
Version 1.171.36.28 (release 01-02-2013 CrysAlis171 .NET)
(compiled Feb  1 2013,16:14:44)
Empirical absorption correction using spherical harmonics,
 implemented in SCALE3 ABSPACK scaling algorithm.
;
_exptl_crystal_colour red
_exptl_crystal_density_diffrn 2.604
_exptl_crystal_description needle
_exptl_crystal_F_000 8616
_exptl_crystal_size_max 0.15
_exptl_crystal_size_mid 0.04
_exptl_crystal_size_min 0.03
_refine_diff_density_max 2.894
_refine_diff_density_min -1.847
_refine_diff_density_rms 0.274
_refine_ls_extinction_method none
_refine_ls_goodness_of_fit_ref 1.036
_refine_ls_hydrogen_treatment constr
_refine_ls_matrix_type full
_refine_ls_number_parameters 466
_refine_ls_number_reflns 9707
_refine_ls_number_restraints 164
_refine_ls_restrained_S_all 1.036
_refine_ls_R_factor_all 0.0543
_refine_ls_R_factor_gt 0.0423
_refine_ls_shift/su_max 0.003
_refine_ls_shift/su_mean 0.000
_refine_ls_structure_factor_coef Fsqd
_refine_ls_weighting_details 'w=1/[\s^2^(Fo^2^)+(0.0695P)^2^+0.7990P] where P=(Fo^2^+2Fc^2^)/3'
_refine_ls_weighting_scheme calc
_refine_ls_wR_factor_gt 0.1117
_refine_ls_wR_factor_ref 0.1212
_reflns_Friedel_coverage 0.000
_reflns_number_gt 8122
_reflns_number_total 9707
_reflns_threshold_expression 'I > 2\s(I)'
_cod_data_source_file ic5b00088_si_004.cif
_cod_data_source_block shelx
_cod_depositor_comments 'Adding full bibliography for 4342729--4342730.cif.'
_cod_database_code 4342730
_shelx_space_group_comment
;
The symmetry employed for this shelxl refinement is uniquely defined
by the following loop, which should always be used as a source of
symmetry information in preference to the above space-group names.
They are only intended as comments.
;
_shelxl_version_number 2013-4

loop_
_space_group_symop_operation_xyz
'x, y, z'
'-x+1/2, y, -z'
'x+1/2, y+1/2, z+1/2'
'-x+1, y+1/2, -z+1/2'
'-x, -y, -z'
'x-1/2, -y, z'
'-x+1/2, -y+1/2, -z+1/2'
'x, -y+1/2, z+1/2'

loop_
_atom_site_label
_atom_site_type_symbol
_atom_site_fract_x
_atom_site_fract_y
_atom_site_fract_z
_atom_site_U_iso_or_equiv
_atom_site_adp_type
_atom_site_occupancy
_atom_site_site_symmetry_order
_atom_site_calc_flag
_atom_site_refinement_flags_posn
_atom_site_refinement_flags_adp
_atom_site_refinement_flags_occupancy
C1 C 0.6397(4) 1.3867(9) 0.7630(3) 0.0310(8) Uani 1 1 d . . .
C1C C 0.3204(7) -0.0542(19) 0.5346(7) 0.057(7) Uani 0.5 1 d D . P
H1C1 H 0.3237 0.0140 0.5504 0.068 Uiso 0.5 1 calc R U P
H1C2 H 0.3020 -0.0235 0.5122 0.068 Uiso 0.5 1 calc R U P
C2 C 0.5951(4) 1.4477(9) 0.7642(2) 0.025(2) Uani 1 1 d . . .
C3 C 0.5986(4) 1.4661(9) 0.7999(3) 0.0310(8) Uani 1 1 d . . .
C4 C 0.6434(4) 1.4150(9) 0.8205(3) 0.0310(8) Uani 1 1 d . . .
C5 C 0.6693(4) 1.3687(9) 0.7967(3) 0.0310(8) Uani 1 1 d . . .
C6 C 0.6527(4) 1.3571(9) 0.7310(3) 0.0310(8) Uani 1 1 d . . .
H6A H 0.6262 1.3814 0.7115 0.046 Uiso 1 1 calc R U .
H6B H 0.6581 1.2705 0.7300 0.046 Uiso 1 1 calc R U .
H6C H 0.6821 1.4005 0.7309 0.046 Uiso 1 1 calc R U .
C7 C 0.5552(4) 1.4954(9) 0.7351(3) 0.0310(8) Uani 1 1 d . . .
H7A H 0.5608 1.4707 0.7140 0.046 Uiso 1 1 calc R U .
H7B H 0.5545 1.5833 0.7362 0.046 Uiso 1 1 calc R U .
H7C H 0.5242 1.4632 0.7362 0.046 Uiso 1 1 calc R U .
C8 C 0.5611(4) 1.5330(9) 0.8126(3) 0.0310(8) Uani 1 1 d . . .
H8A H 0.5712 1.5338 0.8371 0.046 Uiso 1 1 calc R U .
H8B H 0.5299 1.4922 0.8045 0.046 Uiso 1 1 calc R U .
H8C H 0.5580 1.6158 0.8042 0.046 Uiso 1 1 calc R U .
C9 C 0.6640(4) 1.4176(9) 0.8574(3) 0.0310(8) Uani 1 1 d . . .
H9A H 0.6948 1.3746 0.8637 0.046 Uiso 1 1 calc R U .
H9B H 0.6417 1.3789 0.8679 0.046 Uiso 1 1 calc R U .
H9C H 0.6692 1.5012 0.8650 0.046 Uiso 1 1 calc R U .
C10 C 0.7201(4) 1.3173(9) 0.8074(3) 0.0310(8) Uani 1 1 d . . .
H10A H 0.7318 1.3136 0.8319 0.046 Uiso 1 1 calc R U .
H10B H 0.7415 1.3688 0.7989 0.046 Uiso 1 1 calc R U .
H10C H 0.7198 1.2362 0.7981 0.046 Uiso 1 1 calc R U .
C11 C 0.5504(4) 1.2575(9) 0.8081(3) 0.029(2) Uani 1 1 d . . .
C12 C 0.5704(3) 1.1998(9) 0.7509(3) 0.025(2) Uani 1 1 d . . .
C13 C 0.4236(4) 0.4268(10) 0.6049(3) 0.032(2) Uani 1 1 d . . .
C14 C 0.3996(4) 0.5229(10) 0.5845(3) 0.031(2) Uani 1 1 d . . .
C15 C 0.3752(4) 0.4765(11) 0.5506(3) 0.034(3) Uani 1 1 d . . .
C16 C 0.3822(4) 0.3475(11) 0.5513(2) 0.031(2) Uani 1 1 d . . .
C17 C 0.4126(4) 0.3148(10) 0.5845(2) 0.029(2) Uani 1 1 d . . .
C18 C 0.4527(4) 0.4328(10) 0.6415(3) 0.033(2) Uani 1 1 d . . .
H18A H 0.4644 0.3523 0.6493 0.050 Uiso 1 1 calc R U .
H18B H 0.4323 0.4633 0.6548 0.050 Uiso 1 1 calc R U .
H18C H 0.4802 0.4868 0.6440 0.050 Uiso 1 1 calc R U .
C19 C 0.3988(5) 0.6527(12) 0.5965(3) 0.051(3) Uani 1 1 d . . .
H19A H 0.3807 0.7029 0.5777 0.077 Uiso 1 1 calc R U .
H19B H 0.4319 0.6827 0.6049 0.077 Uiso 1 1 calc R U .
H19C H 0.3832 0.6555 0.6145 0.077 Uiso 1 1 calc R U .
C20 C 0.3427(4) 0.5488(13) 0.5215(3) 0.047(3) Uani 1 1 d . . .
H20A H 0.3311 0.4965 0.5018 0.071 Uiso 1 1 calc R U .
H20B H 0.3610 0.6157 0.5159 0.071 Uiso 1 1 calc R U .
H20C H 0.3152 0.5804 0.5280 0.071 Uiso 1 1 calc R U .
C21 C 0.3610(4) 0.2633(12) 0.5228(3) 0.044(3) Uani 1 1 d . . .
H21A H 0.3421 0.3092 0.5034 0.066 Uiso 1 1 calc R U .
H21B H 0.3401 0.2053 0.5295 0.066 Uiso 1 1 calc R U .
H21C H 0.3869 0.2205 0.5169 0.066 Uiso 1 1 calc R U .
C22 C 0.4278(4) 0.1876(10) 0.5972(3) 0.037(3) Uani 1 1 d . . .
H22A H 0.4483 0.1915 0.6205 0.055 Uiso 1 1 calc R U .
H22B H 0.4458 0.1504 0.5832 0.055 Uiso 1 1 calc R U .
H22C H 0.3991 0.1395 0.5962 0.055 Uiso 1 1 calc R U .
C23 C 0.4567(4) 0.3989(10) 0.5208(3) 0.030(2) Uani 1 1 d . . .
C24 C 0.4736(5) 0.5951(12) 0.5588(3) 0.044(3) Uani 1 1 d . . .
C25 C 0.5756(6) 0.0182(16) 0.5964(4) 0.0739(14) Uani 1 1 d . U .
C26 C 0.6064(6) 0.0334(16) 0.5761(4) 0.0739(14) Uani 1 1 d . U .
C27 C 0.6370(6) 0.1332(16) 0.5887(4) 0.0739(14) Uani 1 1 d . U .
C28 C 0.6254(6) 0.1825(16) 0.6164(4) 0.0739(14) Uani 1 1 d . U .
C29 C 0.5858(6) 0.1074(16) 0.6217(4) 0.0739(14) Uani 1 1 d . U .
C30 C 0.5328(6) -0.0659(16) 0.6004(4) 0.0739(14) Uani 1 1 d . U .
H30A H 0.5256 -0.1271 0.5827 0.111 Uiso 1 1 calc R U .
H30B H 0.5041 -0.0170 0.5985 0.111 Uiso 1 1 calc R U .
H30C H 0.5426 -0.1052 0.6224 0.111 Uiso 1 1 calc R U .
C31 C 0.5993(6) -0.0634(15) 0.5509(4) 0.0739(14) Uani 1 1 d . U .
H31A H 0.6210 -0.0507 0.5370 0.111 Uiso 1 1 calc R U .
H31B H 0.5659 -0.0628 0.5367 0.111 Uiso 1 1 calc R U .
H31C H 0.6065 -0.1411 0.5623 0.111 Uiso 1 1 calc R U .
C32 C 0.6770(6) 0.1607(15) 0.5727(4) 0.0739(14) Uani 1 1 d . U .
H32A H 0.6738 0.1078 0.5534 0.111 Uiso 1 1 calc R U .
H32B H 0.7083 0.1475 0.5892 0.111 Uiso 1 1 calc R U .
H32C H 0.6745 0.2447 0.5653 0.111 Uiso 1 1 calc R U .
C33 C 0.6523(6) 0.2875(15) 0.6363(4) 0.0739(14) Uani 1 1 d . U .
H33A H 0.6384 0.3070 0.6545 0.111 Uiso 1 1 calc R U .
H33B H 0.6497 0.3573 0.6216 0.111 Uiso 1 1 calc R U .
H33C H 0.6863 0.2660 0.6458 0.111 Uiso 1 1 calc R U .
C34 C 0.5674(6) 0.1410(15) 0.6522(4) 0.0739(14) Uani 1 1 d . U .
H34A H 0.5855 0.2103 0.6639 0.111 Uiso 1 1 calc R U .
H34B H 0.5720 0.0726 0.6676 0.111 Uiso 1 1 calc R U .
H34C H 0.5330 0.1611 0.6442 0.111 Uiso 1 1 calc R U .
C35 C 0.5070(4) 0.1332(11) 0.5460(3) 0.036(3) Uani 1 1 d . . .
C36 C 0.5766(4) 0.2773(11) 0.5391(3) 0.035(3) Uani 1 1 d . . .
O1 O 0.5186(3) 1.2469(7) 0.8195(2) 0.0377(18) Uani 1 1 d . . .
O2 O 0.5499(3) 1.1596(7) 0.72485(19) 0.0381(18) Uani 1 1 d . . .
O3 O 0.4854(4) 0.6916(9) 0.5567(3) 0.070(3) Uani 1 1 d . . .
O4 O 0.4606(3) 0.3723(8) 0.49574(19) 0.0408(19) Uani 1 1 d . . .
O5 O 0.5864(4) 0.3295(9) 0.5179(2) 0.059(3) Uani 1 1 d . . .
O6 O 0.4736(3) 0.0884(8) 0.5293(2) 0.051(2) Uani 1 1 d . . .
Cl1 Cl 0.2849(3) -0.1547(6) 0.5456(2) 0.0610(17) Uani 0.5 1 d D . P
Cl2 Cl 0.3763(2) -0.0847(6) 0.53233(19) 0.0545(15) Uani 0.5 1 d D . P
Fe1 Fe 0.59990(5) 1.27865(13) 0.78953(4) 0.0197(3) Uani 1 1 d . . .
Fe2 Fe 0.45042(6) 0.44291(15) 0.56193(4) 0.0273(3) Uani 1 1 d . . .
Fe3 Fe 0.56402(6) 0.19004(15) 0.57249(4) 0.0276(3) Uani 1 1 d . U .
Br1 Br 0.64266(4) 1.10680(8) 0.82330(2) 0.0239(2) Uani 1 1 d . . .
Br2 Br 0.66108(4) 0.76894(9) 0.84897(3) 0.0259(2) Uani 1 1 d . . .
Br3 Br 0.56440(4) 0.84335(10) 0.76161(3) 0.0305(2) Uani 1 1 d . . .
Br4 Br 0.67158(4) 1.00480(9) 0.72511(3) 0.0319(2) Uani 1 1 d . . .
Br5 Br 0.69374(3) 0.66510(8) 0.76598(2) 0.0224(2) Uani 1 1 d . . .
Br6 Br 0.60030(4) 0.70949(13) 0.66994(3) 0.0424(3) Uani 1 1 d . . .
Br7 Br 0.70074(4) 0.89454(10) 0.63977(3) 0.0306(2) Uani 1 1 d . . .
Br8 Br 0.72881(3) 0.54796(9) 0.67788(2) 0.0244(2) Uani 1 1 d . . .
Br9 Br 0.63852(4) 0.59541(12) 0.57400(3) 0.0410(3) Uani 1 1 d . . .
Br10 Br 0.74479(6) 0.79924(16) 0.55573(3) 0.0594(4) Uani 1 1 d . . .
Br11 Br 0.76566(5) 0.45098(15) 0.58312(4) 0.0593(4) Uani 1 1 d . . .
Br12 Br 0.53152(4) 0.36973(11) 0.59398(3) 0.0356(3) Uani 1 1 d . . .
Bi1 Bi 0.65875(2) 0.88882(3) 0.78999(2) 0.01998(11) Uani 1 1 d . . .
Bi2 Bi 0.69151(2) 0.77822(3) 0.69630(2) 0.02242(11) Uani 1 1 d . . .
Bi3 Bi 0.73091(2) 0.65145(4) 0.60373(2) 0.02742(12) Uani 1 1 d . . .

loop_
_atom_site_aniso_label
_atom_site_aniso_U_11
_atom_site_aniso_U_22
_atom_site_aniso_U_33
_atom_site_aniso_U_23
_atom_site_aniso_U_13
_atom_site_aniso_U_12
C1 0.0318(19) 0.0236(17) 0.0384(19) -0.0025(15) 0.0116(15) -0.0058(14)
C1C 0.08(2) 0.047(15) 0.050(15) -0.018(12) 0.028(14) -0.022(14)
C2 0.023(5) 0.023(5) 0.031(5) 0.005(4) 0.012(4) -0.002(4)
C3 0.0318(19) 0.0236(17) 0.0384(19) -0.0025(15) 0.0116(15) -0.0058(14)
C4 0.0318(19) 0.0236(17) 0.0384(19) -0.0025(15) 0.0116(15) -0.0058(14)
C5 0.0318(19) 0.0236(17) 0.0384(19) -0.0025(15) 0.0116(15) -0.0058(14)
C6 0.0318(19) 0.0236(17) 0.0384(19) -0.0025(15) 0.0116(15) -0.0058(14)
C7 0.0318(19) 0.0236(17) 0.0384(19) -0.0025(15) 0.0116(15) -0.0058(14)
C8 0.0318(19) 0.0236(17) 0.0384(19) -0.0025(15) 0.0116(15) -0.0058(14)
C9 0.0318(19) 0.0236(17) 0.0384(19) -0.0025(15) 0.0116(15) -0.0058(14)
C10 0.0318(19) 0.0236(17) 0.0384(19) -0.0025(15) 0.0116(15) -0.0058(14)
C11 0.029(6) 0.026(5) 0.028(5) 0.004(4) 0.002(5) 0.002(4)
C12 0.017(5) 0.028(5) 0.032(6) -0.002(4) 0.009(4) -0.005(4)
C13 0.033(6) 0.042(6) 0.024(5) 0.005(5) 0.013(4) 0.001(5)
C14 0.025(5) 0.046(6) 0.030(5) 0.004(5) 0.020(4) 0.011(5)
C15 0.023(5) 0.060(8) 0.024(5) 0.008(5) 0.012(4) 0.014(5)
C16 0.025(5) 0.054(7) 0.021(5) 0.005(5) 0.015(4) -0.004(5)
C17 0.023(5) 0.045(6) 0.024(5) 0.004(4) 0.016(4) -0.004(4)
C18 0.031(6) 0.043(6) 0.032(5) 0.001(5) 0.017(5) 0.010(5)
C19 0.059(9) 0.056(8) 0.045(7) -0.008(6) 0.025(6) 0.018(7)
C20 0.036(7) 0.078(9) 0.026(6) 0.002(6) 0.008(5) 0.012(6)
C21 0.020(5) 0.079(9) 0.039(6) -0.006(6) 0.019(5) -0.017(6)
C22 0.045(7) 0.033(6) 0.037(6) 0.001(5) 0.020(5) -0.001(5)
C23 0.022(5) 0.045(6) 0.021(5) 0.010(5) 0.005(4) 0.013(4)
C24 0.055(8) 0.043(8) 0.043(7) -0.004(5) 0.028(6) -0.006(6)
C25 0.064(3) 0.082(3) 0.060(3) 0.019(2) -0.008(2) 0.018(2)
C26 0.064(3) 0.082(3) 0.060(3) 0.019(2) -0.008(2) 0.018(2)
C27 0.064(3) 0.082(3) 0.060(3) 0.019(2) -0.008(2) 0.018(2)
C28 0.064(3) 0.082(3) 0.060(3) 0.019(2) -0.008(2) 0.018(2)
C29 0.064(3) 0.082(3) 0.060(3) 0.019(2) -0.008(2) 0.018(2)
C30 0.064(3) 0.082(3) 0.060(3) 0.019(2) -0.008(2) 0.018(2)
C31 0.064(3) 0.082(3) 0.060(3) 0.019(2) -0.008(2) 0.018(2)
C32 0.064(3) 0.082(3) 0.060(3) 0.019(2) -0.008(2) 0.018(2)
C33 0.064(3) 0.082(3) 0.060(3) 0.019(2) -0.008(2) 0.018(2)
C34 0.064(3) 0.082(3) 0.060(3) 0.019(2) -0.008(2) 0.018(2)
C35 0.018(6) 0.047(7) 0.039(6) 0.002(5) 0.003(5) 0.000(5)
C36 0.033(6) 0.049(7) 0.024(5) 0.010(5) 0.008(5) 0.007(5)
O1 0.029(4) 0.041(4) 0.048(5) 0.010(4) 0.018(4) 0.002(3)
O2 0.042(5) 0.042(4) 0.031(4) -0.003(4) 0.010(4) -0.013(4)
O3 0.106(9) 0.038(5) 0.091(8) -0.018(5) 0.065(7) -0.027(5)
O4 0.034(4) 0.068(6) 0.025(4) -0.002(4) 0.017(3) 0.003(4)
O5 0.063(6) 0.069(6) 0.056(6) 0.027(5) 0.035(5) 0.022(5)
O6 0.035(5) 0.057(5) 0.049(5) -0.007(4) -0.008(4) -0.002(4)
Cl1 0.057(4) 0.058(4) 0.079(5) 0.007(3) 0.038(4) 0.008(3)
Cl2 0.048(4) 0.049(3) 0.072(4) 0.002(3) 0.025(3) -0.004(3)
Fe1 0.0191(7) 0.0187(7) 0.0215(7) 0.0002(6) 0.0063(6) -0.0032(6)
Fe2 0.0273(8) 0.0347(9) 0.0231(8) 0.0008(7) 0.0122(6) 0.0000(7)
Fe3 0.0263(8) 0.0330(9) 0.0207(7) 0.0020(7) 0.0023(6) -0.0008(7)
Br1 0.0291(5) 0.0197(5) 0.0238(5) -0.0007(4) 0.0092(4) 0.0029(4)
Br2 0.0235(5) 0.0265(5) 0.0291(5) 0.0040(4) 0.0098(4) -0.0018(4)
Br3 0.0212(5) 0.0334(6) 0.0350(6) -0.0020(4) 0.0049(4) -0.0014(4)
Br4 0.0408(6) 0.0270(5) 0.0330(5) 0.0053(4) 0.0188(5) 0.0091(5)
Br5 0.0244(5) 0.0192(5) 0.0258(5) -0.0013(4) 0.0108(4) -0.0003(4)
Br6 0.0205(5) 0.0650(8) 0.0408(6) 0.0069(6) 0.0075(5) -0.0038(5)
Br7 0.0360(6) 0.0315(6) 0.0244(5) 0.0059(4) 0.0091(4) 0.0028(4)
Br8 0.0227(5) 0.0237(5) 0.0287(5) -0.0025(4) 0.0106(4) -0.0025(4)
Br9 0.0257(6) 0.0591(8) 0.0354(6) -0.0023(5) 0.0044(5) -0.0072(5)
Br10 0.0559(8) 0.0870(11) 0.0363(6) 0.0160(7) 0.0148(6) -0.0239(8)
Br11 0.0546(8) 0.0700(10) 0.0506(8) -0.0214(7) 0.0107(6) 0.0202(7)
Br12 0.0260(6) 0.0503(7) 0.0297(5) -0.0098(5) 0.0065(4) 0.0004(5)
Bi1 0.0192(2) 0.0202(2) 0.02231(19) -0.00116(14) 0.00881(14) 0.00073(13)
Bi2 0.0207(2) 0.0266(2) 0.02187(19) 0.00093(14) 0.00918(15) 0.00284(14)
Bi3 0.0245(2) 0.0375(2) 0.0212(2) -0.00160(16) 0.00810(15) -0.00215(16)

loop_
_atom_type_symbol
_atom_type_description
_atom_type_scat_dispersion_real
_atom_type_scat_dispersion_imag
_atom_type_scat_source
C C 0.0181 0.0091 'International Tables Vol C Tables 4.2.6.8 and 6.1.1.4'
O O 0.0492 0.0322 'International Tables Vol C Tables 4.2.6.8 and 6.1.1.4'
Cl Cl 0.3639 0.7018 'International Tables Vol C Tables 4.2.6.8 and 6.1.1.4'
Fe Fe -1.1336 3.1974 'International Tables Vol C Tables 4.2.6.8 and 6.1.1.4'
Br Br -0.6763 1.2805 'International Tables Vol C Tables 4.2.6.8 and 6.1.1.4'
Bi Bi -4.0111 8.9310 'International Tables Vol C Tables 4.2.6.8 and 6.1.1.4'
H H 0.0000 0.0000 'International Tables Vol C Tables 4.2.6.8 and 6.1.1.4'

loop_
_geom_angle_atom_site_label_1
_geom_angle_atom_site_label_2
_geom_angle_atom_site_label_3
_geom_angle
_geom_angle_site_symmetry_3
C5 C1 C2 108.3(9) .
C5 C1 C6 126.7(10) .
C2 C1 C6 124.8(10) .
C5 C1 Fe1 71.4(6) .
C2 C1 Fe1 68.8(6) .
C6 C1 Fe1 128.8(7) .
Cl1 C1C Cl2 123.9(14) .
Cl1 C1C H1C1 106.4 .
Cl2 C1C H1C1 106.4 .
Cl1 C1C H1C2 106.4 .
Cl2 C1C H1C2 106.4 .
H1C1 C1C H1C2 106.4 .
C3 C2 C1 107.0(9) .
C3 C2 C7 125.0(9) .
C1 C2 C7 127.7(9) .
C3 C2 Fe1 69.5(5) .
C1 C2 Fe1 71.3(6) .
C7 C2 Fe1 129.0(7) .
C4 C3 C2 109.3(9) .
C4 C3 C8 126.3(10) .
C2 C3 C8 124.4(9) .
C4 C3 Fe1 70.8(6) .
C2 C3 Fe1 70.1(6) .
C8 C3 Fe1 126.9(7) .
C3 C4 C9 129.1(10) .
C3 C4 C5 106.3(9) .
C9 C4 C5 124.3(10) .
C3 C4 Fe1 69.7(6) .
C9 C4 Fe1 128.9(7) .
C5 C4 Fe1 71.4(6) .
C1 C5 C4 109.0(9) .
C1 C5 C10 126.5(10) .
C4 C5 C10 124.4(10) .
C1 C5 Fe1 70.3(6) .
C4 C5 Fe1 68.3(6) .
C10 C5 Fe1 129.9(7) .
C1 C6 H6A 109.5 .
C1 C6 H6B 109.5 .
H6A C6 H6B 109.5 .
C1 C6 H6C 109.5 .
H6A C6 H6C 109.5 .
H6B C6 H6C 109.5 .
C2 C7 H7A 109.5 .
C2 C7 H7B 109.5 .
H7A C7 H7B 109.5 .
C2 C7 H7C 109.5 .
H7A C7 H7C 109.5 .
H7B C7 H7C 109.5 .
C3 C8 H8A 109.5 .
C3 C8 H8B 109.5 .
H8A C8 H8B 109.5 .
C3 C8 H8C 109.5 .
H8A C8 H8C 109.5 .
H8B C8 H8C 109.5 .
C4 C9 H9A 109.5 .
C4 C9 H9B 109.5 .
H9A C9 H9B 109.5 .
C4 C9 H9C 109.5 .
H9A C9 H9C 109.5 .
H9B C9 H9C 109.5 .
C5 C10 H10A 109.5 .
C5 C10 H10B 109.5 .
H10A C10 H10B 109.5 .
C5 C10 H10C 109.5 .
H10A C10 H10C 109.5 .
H10B C10 H10C 109.5 .
O1 C11 Fe1 178.3(9) .
O2 C12 Fe1 173.7(9) .
C14 C13 C17 107.6(9) .
C14 C13 C18 127.1(10) .
C17 C13 C18 125.2(10) .
C14 C13 Fe2 70.8(6) .
C17 C13 Fe2 70.5(5) .
C18 C13 Fe2 126.9(8) .
C13 C14 C15 108.9(10) .
C13 C14 C19 124.6(10) .
C15 C14 C19 126.4(10) .
C13 C14 Fe2 70.7(6) .
C15 C14 Fe2 68.8(5) .
C19 C14 Fe2 127.5(8) .
C16 C15 C14 107.5(9) .
C16 C15 C20 126.0(11) .
C14 C15 C20 126.0(11) .
C16 C15 Fe2 72.1(6) .
C14 C15 Fe2 70.9(6) .
C20 C15 Fe2 128.7(8) .
C15 C16 C17 108.1(10) .
C15 C16 C21 125.4(10) .
C17 C16 C21 126.5(11) .
C15 C16 Fe2 68.5(6) .
C17 C16 Fe2 70.3(6) .
C21 C16 Fe2 127.5(7) .
C16 C17 C13 107.7(10) .
C16 C17 C22 126.5(10) .
C13 C17 C22 125.6(9) .
C16 C17 Fe2 70.6(6) .
C13 C17 Fe2 69.2(6) .
C22 C17 Fe2 128.8(7) .
C13 C18 H18A 109.5 .
C13 C18 H18B 109.5 .
H18A C18 H18B 109.5 .
C13 C18 H18C 109.5 .
H18A C18 H18C 109.5 .
H18B C18 H18C 109.5 .
C14 C19 H19A 109.5 .
C14 C19 H19B 109.5 .
H19A C19 H19B 109.5 .
C14 C19 H19C 109.5 .
H19A C19 H19C 109.5 .
H19B C19 H19C 109.5 .
C15 C20 H20A 109.5 .
C15 C20 H20B 109.5 .
H20A C20 H20B 109.5 .
C15 C20 H20C 109.5 .
H20A C20 H20C 109.5 .
H20B C20 H20C 109.5 .
C16 C21 H21A 109.5 .
C16 C21 H21B 109.5 .
H21A C21 H21B 109.5 .
C16 C21 H21C 109.5 .
H21A C21 H21C 109.5 .
H21B C21 H21C 109.5 .
C17 C22 H22A 109.5 .
C17 C22 H22B 109.5 .
H22A C22 H22B 109.5 .
C17 C22 H22C 109.5 .
H22A C22 H22C 109.5 .
H22B C22 H22C 109.5 .
O4 C23 Fe2 179.9(13) .
O3 C24 Fe2 176.1(13) .
C26 C25 C29 109.4(17) .
C26 C25 C30 141.1(18) .
C29 C25 C30 109.5(17) .
C26 C25 Fe3 69.8(10) .
C29 C25 Fe3 71.9(10) .
C30 C25 Fe3 123.3(10) .
C25 C26 C27 108.0(18) .
C25 C26 C31 110.9(17) .
C27 C26 C31 140.8(19) .
C25 C26 Fe3 71.6(10) .
C27 C26 Fe3 70.8(10) .
C31 C26 Fe3 126.4(10) .
C28 C27 C26 109.6(18) .
C28 C27 C32 132.3(18) .
C26 C27 C32 117.9(17) .
C28 C27 Fe3 71.9(10) .
C26 C27 Fe3 70.0(10) .
C32 C27 Fe3 128.0(11) .
C27 C28 C29 106.4(17) .
C27 C28 C33 123.0(18) .
C29 C28 C33 130.6(18) .
C27 C28 Fe3 69.7(9) .
C29 C28 Fe3 70.4(9) .
C33 C28 Fe3 127.3(11) .
C25 C29 C28 106.7(17) .
C25 C29 C34 136.7(18) .
C28 C29 C34 116.6(16) .
C25 C29 Fe3 69.7(9) .
C28 C29 Fe3 69.3(9) .
C34 C29 Fe3 126.4(11) .
C25 C30 H30A 109.5 .
C25 C30 H30B 109.5 .
H30A C30 H30B 109.5 .
C25 C30 H30C 109.5 .
H30A C30 H30C 109.5 .
H30B C30 H30C 109.5 .
C26 C31 H31A 109.5 .
C26 C31 H31B 109.5 .
H31A C31 H31B 109.5 .
C26 C31 H31C 109.5 .
H31A C31 H31C 109.5 .
H31B C31 H31C 109.5 .
C27 C32 H32A 109.5 .
C27 C32 H32B 109.5 .
H32A C32 H32B 109.5 .
C27 C32 H32C 109.5 .
H32A C32 H32C 109.5 .
H32B C32 H32C 109.5 .
C28 C33 H33A 109.5 .
C28 C33 H33B 109.5 .
H33A C33 H33B 109.5 .
C28 C33 H33C 109.5 .
H33A C33 H33C 109.5 .
H33B C33 H33C 109.5 .
C29 C34 H34A 109.5 .
C29 C34 H34B 109.5 .
H34A C34 H34B 109.5 .
C29 C34 H34C 109.5 .
H34A C34 H34C 109.5 .
H34B C34 H34C 109.5 .
O6 C35 Fe3 173.8(11) .
O5 C36 Fe3 176.8(11) .
C12 Fe1 C11 95.0(4) .
C12 Fe1 C3 128.4(4) .
C11 Fe1 C3 88.8(4) .
C12 Fe1 C2 92.4(4) .
C11 Fe1 C2 111.9(4) .
C3 Fe1 C2 40.3(4) .
C12 Fe1 C4 156.6(4) .
C11 Fe1 C4 103.5(4) .
C3 Fe1 C4 39.6(4) .
C2 Fe1 C4 67.5(4) .
C12 Fe1 C1 90.0(4) .
C11 Fe1 C1 151.7(4) .
C3 Fe1 C1 66.7(4) .
C2 Fe1 C1 39.9(4) .
C4 Fe1 C1 66.9(4) .
C12 Fe1 C5 121.4(4) .
C11 Fe1 C5 143.4(4) .
C3 Fe1 C5 66.0(4) .
C2 Fe1 C5 65.9(4) .
C4 Fe1 C5 40.3(4) .
C1 Fe1 C5 38.3(4) .
C12 Fe1 Br1 99.2(3) .
C11 Fe1 Br1 89.2(3) .
C3 Fe1 Br1 132.4(3) .
C2 Fe1 Br1 155.0(3) .
C4 Fe1 Br1 95.4(3) .
C1 Fe1 Br1 117.5(3) .
C5 Fe1 Br1 89.2(3) .
C24 Fe2 C23 92.5(5) .
C24 Fe2 C15 101.2(5) .
C23 Fe2 C15 102.2(4) .
C24 Fe2 C13 111.2(5) .
C23 Fe2 C13 155.1(5) .
C15 Fe2 C13 66.8(4) .
C24 Fe2 C14 87.7(5) .
C23 Fe2 C14 141.2(4) .
C15 Fe2 C14 40.3(4) .
C13 Fe2 C14 38.4(4) .
C24 Fe2 C17 151.1(5) .
C23 Fe2 C17 115.2(5) .
C15 Fe2 C17 66.3(4) .
C13 Fe2 C17 40.3(4) .
C14 Fe2 C17 65.7(4) .
C24 Fe2 C16 139.8(5) .
C23 Fe2 C16 90.6(4) .
C15 Fe2 C16 39.4(5) .
C13 Fe2 C16 66.6(4) .
C14 Fe2 C16 66.1(4) .
C17 Fe2 C16 39.1(4) .
C24 Fe2 Br12 91.8(4) .
C23 Fe2 Br12 94.6(3) .
C15 Fe2 Br12 158.2(3) .
C13 Fe2 Br12 92.3(3) .
C14 Fe2 Br12 124.2(3) .
C17 Fe2 Br12 94.0(3) .
C16 Fe2 Br12 127.8(3) .
C35 Fe3 C36 94.0(5) .
C35 Fe3 C26 99.4(6) .
C36 Fe3 C26 104.7(6) .
C35 Fe3 C27 137.5(7) .
C36 Fe3 C27 90.1(6) .
C26 Fe3 C27 39.3(7) .
C35 Fe3 C25 88.0(6) .
C36 Fe3 C25 142.7(6) .
C26 Fe3 C25 38.6(7) .
C27 Fe3 C25 65.0(7) .
C35 Fe3 C28 152.4(6) .
C36 Fe3 C28 111.8(6) .
C26 Fe3 C28 65.6(7) .
C27 Fe3 C28 38.3(7) .
C25 Fe3 C28 65.7(7) .
C35 Fe3 C29 113.1(6) .
C36 Fe3 C29 152.0(6) .
C26 Fe3 C29 65.1(7) .
C27 Fe3 C29 65.3(7) .
C25 Fe3 C29 38.4(6) .
C28 Fe3 C29 40.3(7) .
C35 Fe3 Br12 97.3(4) .
C36 Fe3 Br12 91.5(4) .
C26 Fe3 Br12 155.8(5) .
C27 Fe3 Br12 124.9(5) .
C25 Fe3 Br12 125.3(5) .
C28 Fe3 Br12 91.8(5) .
C29 Fe3 Br12 92.2(5) .
Fe1 Br1 Bi1 119.80(5) .
Bi1 Br2 Bi3 100.10(3) 7_666
Bi2 Br4 Bi1 94.89(3) .
Bi1 Br5 Bi2 93.23(3) .
Bi1 Br5 Bi2 94.29(3) 7_666
Bi2 Br5 Bi2 96.42(3) 7_666
Bi2 Br8 Bi1 96.00(3) 7_666
Fe2 Br12 Fe3 117.99(7) .
Br3 Bi1 Br2 93.45(3) .
Br3 Bi1 Br1 94.81(3) .
Br2 Bi1 Br1 86.88(3) .
Br3 Bi1 Br5 95.57(3) .
Br2 Bi1 Br5 88.33(3) .
Br1 Bi1 Br5 168.81(3) .
Br3 Bi1 Br4 93.31(3) .
Br2 Bi1 Br4 171.12(3) .
Br1 Bi1 Br4 98.28(3) .
Br5 Bi1 Br4 85.29(3) .
Br3 Bi1 Br8 177.83(3) 7_666
Br2 Bi1 Br8 88.51(3) 7_666
Br1 Bi1 Br8 84.36(3) 7_666
Br5 Bi1 Br8 85.41(3) 7_666
Br4 Bi1 Br8 84.83(3) 7_666
Br6 Bi2 Br7 96.42(4) .
Br6 Bi2 Br4 97.27(4) .
Br7 Bi2 Br4 91.38(3) .
Br6 Bi2 Br8 92.17(4) .
Br7 Bi2 Br8 93.02(3) .
Br4 Bi2 Br8 169.07(3) .
Br6 Bi2 Br5 91.09(3) .
Br7 Bi2 Br5 172.18(3) .
Br4 Bi2 Br5 85.47(3) .
Br8 Bi2 Br5 88.88(3) .
Br6 Bi2 Br5 173.48(4) 7_666
Br7 Bi2 Br5 89.07(3) 7_666
Br4 Bi2 Br5 86.06(3) 7_666
Br8 Bi2 Br5 84.01(3) 7_666
Br5 Bi2 Br5 83.57(3) 7_666
Br9 Bi3 Br11 94.37(5) .
Br9 Bi3 Br10 98.17(4) .
Br11 Bi3 Br10 96.88(6) .
Br9 Bi3 Br2 170.76(3) 7_666
Br11 Bi3 Br2 91.99(4) 7_666
Br10 Bi3 Br2 87.70(4) 7_666

loop_
_geom_bond_atom_site_label_1
_geom_bond_atom_site_label_2
_geom_bond_distance
_geom_bond_site_symmetry_2
C1 C5 1.403(15) .
C1 C2 1.444(15) .
C1 C6 1.489(15) .
C1 Fe1 2.132(11) .
C1C Cl1 1.635(16) .
C1C Cl2 1.651(17) .
C1C H1C1 0.9700 .
C1C H1C2 0.9700 .
C2 C3 1.443(14) .
C2 C7 1.481(14) .
C2 Fe1 2.098(9) .
C3 C4 1.419(15) .
C3 C8 1.502(15) .
C3 Fe1 2.089(10) .
C4 C9 1.451(15) .
C4 C5 1.466(15) .
C4 Fe1 2.104(10) .
C5 C10 1.491(15) .
C5 Fe1 2.146(10) .
C6 H6A 0.9600 .
C6 H6B 0.9600 .
C6 H6C 0.9600 .
C7 H7A 0.9600 .
C7 H7B 0.9600 .
C7 H7C 0.9600 .
C8 H8A 0.9600 .
C8 H8B 0.9600 .
C8 H8C 0.9600 .
C9 H9A 0.9600 .
C9 H9B 0.9600 .
C9 H9C 0.9600 .
C10 H10A 0.9600 .
C10 H10B 0.9600 .
C10 H10C 0.9600 .
C11 O1 1.134(13) .
C11 Fe1 1.792(11) .
C12 O2 1.140(12) .
C12 Fe1 1.779(10) .
C13 C14 1.389(15) .
C13 C17 1.459(16) .
C13 C18 1.485(14) .
C13 Fe2 2.109(10) .
C14 C15 1.446(15) .
C14 C19 1.499(16) .
C14 Fe2 2.111(9) .
C15 C16 1.420(17) .
C15 C20 1.501(15) .
C15 Fe2 2.083(10) .
C16 C17 1.423(14) .
C16 C21 1.468(16) .
C16 Fe2 2.130(10) .
C17 C22 1.500(15) .
C17 Fe2 2.126(10) .
C18 H18A 0.9600 .
C18 H18B 0.9600 .
C18 H18C 0.9600 .
C19 H19A 0.9600 .
C19 H19B 0.9600 .
C19 H19C 0.9600 .
C20 H20A 0.9600 .
C20 H20B 0.9600 .
C20 H20C 0.9600 .
C21 H21A 0.9600 .
C21 H21B 0.9600 .
C21 H21C 0.9600 .
C22 H22A 0.9600 .
C22 H22B 0.9600 .
C22 H22C 0.9600 .
C23 O4 1.097(13) .
C23 Fe2 1.803(10) .
C24 O3 1.115(15) .
C24 Fe2 1.802(13) .
C25 C26 1.38(2) .
C25 C29 1.39(2) .
C25 C30 1.57(2) .
C25 Fe3 2.094(16) .
C26 C27 1.39(2) .
C26 C31 1.44(2) .
C26 Fe3 2.070(17) .
C27 C28 1.38(3) .
C27 C32 1.49(2) .
C27 Fe3 2.081(16) .
C28 C29 1.46(3) .
C28 C33 1.48(2) .
C28 Fe3 2.108(15) .
C29 C34 1.52(2) .
C29 Fe3 2.122(16) .
C30 H30A 0.9600 .
C30 H30B 0.9600 .
C30 H30C 0.9600 .
C31 H31A 0.9600 .
C31 H31B 0.9600 .
C31 H31C 0.9600 .
C32 H32A 0.9600 .
C32 H32B 0.9600 .
C32 H32C 0.9600 .
C33 H33A 0.9600 .
C33 H33B 0.9600 .
C33 H33C 0.9600 .
C34 H34A 0.9600 .
C34 H34B 0.9600 .
C34 H34C 0.9600 .
C35 O6 1.109(13) .
C35 Fe3 1.778(11) .
C36 O5 1.134(14) .
C36 Fe3 1.780(11) .
Fe1 Br1 2.4325(17) .
Fe2 Br12 2.4318(19) .
Fe3 Br12 2.434(2) .
Br1 Bi1 2.8388(10) .
Br2 Bi1 2.7210(10) .
Br2 Bi3 3.2359(11) 7_666
Br3 Bi1 2.6414(11) .
Br4 Bi2 2.8609(11) .
Br4 Bi1 3.0472(11) .
Br5 Bi1 2.9078(10) .
Br5 Bi2 3.0809(10) .
Br5 Bi2 3.2370(10) 7_666
Br6 Bi2 2.6120(12) .
Br7 Bi2 2.7088(10) .
Br8 Bi2 2.9064(10) .
Br8 Bi1 3.1587(10) 7_666
Br9 Bi3 2.6254(12) .
Br10 Bi3 2.6506(13) .
Br11 Bi3 2.6334(14) .
Bi1 Br8 3.1586(10) 7_666
Bi2 Br5 3.2371(10) 7_666
Bi3 Br2 3.2360(11) 7_666

loop_
_geom_torsion_atom_site_label_1
_geom_torsion_atom_site_label_2
_geom_torsion_atom_site_label_3
_geom_torsion_atom_site_label_4
_geom_torsion
C5 C1 C2 C3 -0.1(11)
C6 C1 C2 C3 -176.1(9)
Fe1 C1 C2 C3 60.7(7)
C5 C1 C2 C7 174.0(10)
C6 C1 C2 C7 -2.0(16)
Fe1 C1 C2 C7 -125.3(10)
C5 C1 C2 Fe1 -60.7(7)
C6 C1 C2 Fe1 123.3(10)
C1 C2 C3 C4 -1.7(11)
C7 C2 C3 C4 -175.9(9)
Fe1 C2 C3 C4 60.2(7)
C1 C2 C3 C8 176.4(9)
C7 C2 C3 C8 2.2(16)
Fe1 C2 C3 C8 -121.7(10)
C1 C2 C3 Fe1 -61.8(7)
C7 C2 C3 Fe1 123.9(10)
C2 C3 C4 C9 176.0(10)
C8 C3 C4 C9 -2.1(18)
Fe1 C3 C4 C9 -124.2(11)
C2 C3 C4 C5 2.7(11)
C8 C3 C4 C5 -175.4(9)
Fe1 C3 C4 C5 62.4(7)
C2 C3 C4 Fe1 -59.8(7)
C8 C3 C4 Fe1 122.1(10)
C2 C1 C5 C4 1.7(12)
C6 C1 C5 C4 177.6(9)
Fe1 C1 C5 C4 -57.4(7)
C2 C1 C5 C10 -175.3(9)
C6 C1 C5 C10 0.6(17)
Fe1 C1 C5 C10 125.7(10)
C2 C1 C5 Fe1 59.1(7)
C6 C1 C5 Fe1 -125.0(10)
C3 C4 C5 C1 -2.7(12)
C9 C4 C5 C1 -176.5(9)
Fe1 C4 C5 C1 58.6(7)
C3 C4 C5 C10 174.3(9)
C9 C4 C5 C10 0.6(16)
Fe1 C4 C5 C10 -124.4(10)
C3 C4 C5 Fe1 -61.3(7)
C9 C4 C5 Fe1 124.9(10)
C17 C13 C14 C15 -2.9(11)
C18 C13 C14 C15 -179.3(10)
Fe2 C13 C14 C15 58.3(7)
C17 C13 C14 C19 176.0(10)
C18 C13 C14 C19 -0.5(18)
Fe2 C13 C14 C19 -122.8(11)
C17 C13 C14 Fe2 -61.2(7)
C18 C13 C14 Fe2 122.3(11)
C13 C14 C15 C16 3.7(11)
C19 C14 C15 C16 -175.1(10)
Fe2 C14 C15 C16 63.2(7)
C13 C14 C15 C20 176.0(11)
C19 C14 C15 C20 -2.8(18)
Fe2 C14 C15 C20 -124.5(11)
C13 C14 C15 Fe2 -59.5(7)
C19 C14 C15 Fe2 121.7(11)
C14 C15 C16 C17 -3.0(11)
C20 C15 C16 C17 -175.3(10)
Fe2 C15 C16 C17 59.4(7)
C14 C15 C16 C21 176.1(9)
C20 C15 C16 C21 3.8(17)
Fe2 C15 C16 C21 -121.5(10)
C14 C15 C16 Fe2 -62.4(7)
C20 C15 C16 Fe2 125.3(11)
C15 C16 C17 C13 1.3(11)
C21 C16 C17 C13 -177.8(9)
Fe2 C16 C17 C13 59.6(7)
C15 C16 C17 C22 177.3(10)
C21 C16 C17 C22 -1.8(16)
Fe2 C16 C17 C22 -124.4(10)
C15 C16 C17 Fe2 -58.3(7)
C21 C16 C17 Fe2 122.6(10)
C14 C13 C17 C16 1.0(11)
C18 C13 C17 C16 177.5(9)
Fe2 C13 C17 C16 -60.5(7)
C14 C13 C17 C22 -175.1(10)
C18 C13 C17 C22 1.5(16)
Fe2 C13 C17 C22 123.5(10)
C14 C13 C17 Fe2 61.4(7)
C18 C13 C17 Fe2 -122.0(10)
C29 C25 C26 C27 0.5(18)
C30 C25 C26 C27 -179.9(17)
Fe3 C25 C26 C27 61.8(11)
C29 C25 C26 C31 175.9(12)
C30 C25 C26 C31 -5(3)
Fe3 C25 C26 C31 -122.9(12)
C29 C25 C26 Fe3 -61.3(11)
C30 C25 C26 Fe3 118(2)
C25 C26 C27 C28 -1.0(18)
C31 C26 C27 C28 -174.2(18)
Fe3 C26 C27 C28 61.3(11)
C25 C26 C27 C32 174.4(13)
C31 C26 C27 C32 1(3)
Fe3 C26 C27 C32 -123.2(13)
C25 C26 C27 Fe3 -62.3(11)
C31 C26 C27 Fe3 125(2)
C26 C27 C28 C29 1.1(17)
C32 C27 C28 C29 -173.5(15)
Fe3 C27 C28 C29 61.2(10)
C26 C27 C28 C33 177.9(13)
C32 C27 C28 C33 3(3)
Fe3 C27 C28 C33 -122.0(14)
C26 C27 C28 Fe3 -60.1(11)
C32 C27 C28 Fe3 125.3(18)
C26 C25 C29 C28 0.2(17)
C30 C25 C29 C28 -179.5(11)
Fe3 C25 C29 C28 -59.8(10)
C26 C25 C29 C34 -178.0(16)
C30 C25 C29 C34 2(2)
Fe3 C25 C29 C34 122.1(19)
C26 C25 C29 Fe3 59.9(11)
C30 C25 C29 Fe3 -119.8(11)
C27 C28 C29 C25 -0.8(17)
C33 C28 C29 C25 -177.2(15)
Fe3 C28 C29 C25 60.0(10)
C27 C28 C29 C34 177.8(12)
C33 C28 C29 C34 1(2)
Fe3 C28 C29 C34 -121.4(12)
C27 C28 C29 Fe3 -60.8(10)
C33 C28 C29 Fe3 122.7(16)
